data_7125601
loop_
_publ_author_name
'K\"uhne, Irina A'
'Magnani, Nicola'
'Mereacre, Valeriu'
'Wernsdorfer, Wolfgang'
'Anson, Christopher E.'
'Powell, Annie K.'

_publ_section_title
;
 An octanuclear {Cu(II)4Dy(III)4} coordination cluster showing single
 molecule magnet behaviour from field accessible states.
;
_journal_issue 15
_journal_name_full 'Chemical communications (Cambridge, England)'
_journal_page_first 1882
_journal_page_last 1885
_journal_paper_doi 10.1039/c3cc46458j
_journal_volume 50
_journal_year 2014
_chemical_formula_moiety 'C66 H68 Cu4 Dy4 N12 O40, 6(C H4 O)'
_chemical_formula_sum 'C72 H92 Cu4 Dy4 N12 O46'
_chemical_formula_weight 2765.73
_space_group_crystal_system orthorhombic
_space_group_IT_number 61
_space_group_name_Hall '-P 2ac 2ab'
_space_group_name_H-M_alt 'P b c a'
_atom_sites_solution_hydrogens mixed
_atom_sites_solution_primary direct
_atom_sites_solution_secondary difmap
_audit_creation_method SHELXL-2013
_cell_angle_alpha 90
_cell_angle_beta 90
_cell_angle_gamma 90
_cell_formula_units_Z 4
_cell_length_a 24.7894(10)
_cell_length_b 14.3443(8)
_cell_length_c 25.9290(11)
_cell_measurement_reflns_used 53887
_cell_measurement_temperature 150(2)
_cell_measurement_theta_max 26.87
_cell_measurement_theta_min 1.57
_cell_volume 9220.0(7)
_computing_cell_refinement 'X-Area 1.38 (Stoe & Cie GmbH, 2006)'
_computing_data_collection 'WinXpose 1.6.8 (Stoe & Cie GmbH, 2004)'
_computing_data_reduction 'X-Area 1.38 (Stoe & Cie GmbH, 2006)'
_computing_molecular_graphics 'Diamond 2.1 (Crystal Impact, 1998)'
_computing_publication_material 'SHELXL-2013 (Sheldrick, 2013)'
_computing_structure_refinement 'SHELXL-2013 (Sheldrick, 2013)'
_computing_structure_solution 'SHELXL-2013 (Sheldrick, 2013)'
_diffrn_ambient_temperature 150(2)
_diffrn_detector_area_resol_mean 6.667
_diffrn_measured_fraction_theta_full 1.000
_diffrn_measured_fraction_theta_max 0.998
_diffrn_measurement_device_type 'Stoe IPDS II'
_diffrn_measurement_method 'area detector, \w-scans'
_diffrn_radiation_type MoK\a
_diffrn_radiation_wavelength 0.71073
_diffrn_reflns_av_R_equivalents 0.0748
_diffrn_reflns_av_unetI/netI 0.0380
_diffrn_reflns_Laue_measured_fraction_full 1.000
_diffrn_reflns_Laue_measured_fraction_max 0.998
_diffrn_reflns_limit_h_max 30
_diffrn_reflns_limit_h_min -30
_diffrn_reflns_limit_k_max 17
_diffrn_reflns_limit_k_min -17
_diffrn_reflns_limit_l_max 28
_diffrn_reflns_limit_l_min -32
_diffrn_reflns_number 63679
_diffrn_reflns_point_group_measured_fraction_full 1.000
_diffrn_reflns_point_group_measured_fraction_max 0.998
_diffrn_reflns_theta_full 25.250
_diffrn_reflns_theta_max 26.367
_diffrn_reflns_theta_min 1.571
_diffrn_source 'fine-focus sealed tube'
_exptl_absorpt_coefficient_mu 4.205
_exptl_absorpt_correction_T_max 0.429
_exptl_absorpt_correction_T_min 0.286
_exptl_absorpt_correction_type multi-scan
_exptl_absorpt_process_details
;
XPREP in SHELXTL 6.14 (BrukerAXS Inc., 2003)
;
_exptl_crystal_colour 'dark green'
_exptl_crystal_density_diffrn 1.992
_exptl_crystal_description block
_exptl_crystal_F_000 5424
_exptl_crystal_size_max 0.440
_exptl_crystal_size_mid 0.320
_exptl_crystal_size_min 0.250
_refine_diff_density_max 0.811
_refine_diff_density_min -2.985
_refine_diff_density_rms 0.221
_refine_ls_extinction_method none
_refine_ls_goodness_of_fit_ref 1.000
_refine_ls_hydrogen_treatment mixed
_refine_ls_matrix_type full
_refine_ls_number_parameters 637
_refine_ls_number_reflns 9387
_refine_ls_number_restraints 4
_refine_ls_restrained_S_all 1.002
_refine_ls_R_factor_all 0.0687
_refine_ls_R_factor_gt 0.0566
_refine_ls_shift/su_max 0.001
_refine_ls_shift/su_mean 0.000
_refine_ls_structure_factor_coef Fsqd
_refine_ls_weighting_details
;
 w=1/[\s^2^(Fo^2^)+(0.1080P)^2^]
 where P=(Fo^2^+2Fc^2^)/3
;
_refine_ls_weighting_scheme calc
_refine_ls_wR_factor_gt 0.1363
_refine_ls_wR_factor_ref 0.1428
_reflns_Friedel_coverage 0.000
_reflns_number_gt 7502
_reflns_number_total 9387
_reflns_threshold_expression 'I > 2\s(I)'
_cod_data_source_file c3cc46458j.txt
_cod_data_source_block ik863a
_cod_depositor_comments
;
The following automatic conversions were performed:

data name '__diffrn_reflns_number' was replaced with
'_diffrn_reflns_number'.

Automatic conversion script
Id: cif_correct_tags 6909 2019-04-08 15:41:33Z antanas 
;
_cod_database_code 7125601
_shelx_space_group_comment
;
The symmetry employed for this shelxl refinement is uniquely defined
by the following loop, which should always be used as a source of
symmetry information in preference to the above space-group names.
They are only intended as comments.
;
_shelx_estimated_absorpt_t_min 0.259
_shelx_estimated_absorpt_t_max 0.419
_shelxl_version_number 2013-2

loop_
_space_group_symop_operation_xyz
'x, y, z'
'-x+1/2, -y, z+1/2'
'-x, y+1/2, -z+1/2'
'x+1/2, -y+1/2, -z'
'-x, -y, -z'
'x-1/2, y, -z-1/2'
'x, -y-1/2, z-1/2'
'-x-1/2, y-1/2, z'

loop_
_atom_site_label
_atom_site_type_symbol
_atom_site_fract_x
_atom_site_fract_y
_atom_site_fract_z
_atom_site_U_iso_or_equiv
_atom_site_adp_type
_atom_site_occupancy
_atom_site_site_symmetry_order
_atom_site_calc_flag
_atom_site_refinement_flags_posn
_atom_site_refinement_flags_adp
Dy1 Dy 0.59542(2) 0.53807(2) 0.41310(2) 0.03669(10) Uani 1 1 d . .
Dy2 Dy 0.55450(2) 0.34274(2) 0.33867(2) 0.04009(11) Uani 1 1 d . .
Cu1 Cu 0.47416(3) 0.40695(5) 0.47329(3) 0.03495(17) Uani 1 1 d . .
Cu2 Cu 0.44260(3) 0.20331(6) 0.36305(4) 0.0468(2) Uani 1 1 d . .
O1 O 0.6155(2) 0.4579(3) 0.34242(18) 0.0423(10) Uani 1 1 d D .
H1 H 0.648(2) 0.464(5) 0.326(3) 0.051 Uiso 1 1 d D U
O2 O 0.4216(2) 0.2730(3) 0.44899(18) 0.0456(10) Uani 1 1 d . .
H2 H 0.3826 0.2907 0.4496 0.055 Uiso 1 1 calc R U
C2 C 0.4298(4) 0.1984(6) 0.4849(3) 0.061(2) Uani 1 1 d . .
H2A H 0.4664 0.1734 0.4807 0.091 Uiso 1 1 calc R U
H2B H 0.4034 0.1490 0.4783 0.091 Uiso 1 1 calc R U
H2C H 0.4253 0.2218 0.5201 0.091 Uiso 1 1 calc R U
O3 O 0.40951(18) 0.4714(3) 0.49659(17) 0.0388(10) Uani 1 1 d . .
C3 C 0.3702(2) 0.5086(4) 0.4671(2) 0.0360(12) Uani 1 1 d . .
C4 C 0.3215(3) 0.5326(4) 0.4905(3) 0.0417(14) Uani 1 1 d . .
O4 O 0.32041(18) 0.5173(3) 0.54352(18) 0.0438(10) Uani 1 1 d . .
C10 C 0.2725(3) 0.5470(6) 0.5705(3) 0.060(2) Uani 1 1 d . .
H10A H 0.2646 0.6120 0.5618 0.089 Uiso 1 1 calc R U
H10B H 0.2783 0.5414 0.6077 0.089 Uiso 1 1 calc R U
H10C H 0.2420 0.5076 0.5602 0.089 Uiso 1 1 calc R U
C5 C 0.2788(3) 0.5694(5) 0.4616(3) 0.0480(16) Uani 1 1 d . .
H5A H 0.2459 0.5858 0.4780 0.058 Uiso 1 1 calc R U
C6 C 0.2848(3) 0.5820(6) 0.4087(3) 0.0542(18) Uani 1 1 d . .
H6A H 0.2556 0.6053 0.3886 0.065 Uiso 1 1 calc R U
C7 C 0.3330(3) 0.5606(5) 0.3857(3) 0.0485(16) Uani 1 1 d . .
H7A H 0.3372 0.5712 0.3498 0.058 Uiso 1 1 calc R U
C8 C 0.3765(3) 0.5236(4) 0.4137(2) 0.0388(13) Uani 1 1 d . .
C9 C 0.4278(3) 0.5110(4) 0.3875(3) 0.0396(13) Uani 1 1 d . .
H9A H 0.4303 0.5352 0.3535 0.047 Uiso 1 1 calc R U
N1 N 0.4697(2) 0.4708(3) 0.4053(2) 0.0366(11) Uani 1 1 d . .
O5 O 0.51401(17) 0.4788(3) 0.37350(16) 0.0360(9) Uani 1 1 d . .
O6 O 0.47288(17) 0.3753(3) 0.54687(16) 0.0364(9) Uani 1 1 d . .
C11 C 0.5027(3) 0.3127(4) 0.5721(3) 0.0376(13) Uani 1 1 d . .
C12 C 0.4874(3) 0.2860(5) 0.6221(3) 0.0445(14) Uani 1 1 d . .
O7 O 0.44124(19) 0.3288(3) 0.63975(19) 0.0438(11) Uani 1 1 d . .
C18 C 0.4204(3) 0.2943(6) 0.6875(3) 0.0540(18) Uani 1 1 d . .
H18A H 0.4094 0.2291 0.6833 0.081 Uiso 1 1 calc R U
H18B H 0.3891 0.3317 0.6979 0.081 Uiso 1 1 calc R U
H18C H 0.4483 0.2984 0.7141 0.081 Uiso 1 1 calc R U
C13 C 0.5168(3) 0.2208(5) 0.6502(3) 0.0543(18) Uani 1 1 d . .
H13A H 0.5049 0.2010 0.6833 0.065 Uiso 1 1 calc R U
C14 C 0.5643(3) 0.1852(6) 0.6288(3) 0.060(2) Uani 1 1 d . .
H14A H 0.5857 0.1428 0.6482 0.072 Uiso 1 1 calc R U
C15 C 0.5803(3) 0.2102(5) 0.5807(3) 0.0507(17) Uani 1 1 d . .
H15A H 0.6126 0.1848 0.5668 0.061 Uiso 1 1 calc R U
C16 C 0.5498(3) 0.2731(4) 0.5511(3) 0.0411(14) Uani 1 1 d . .
C17 C 0.5708(3) 0.3002(4) 0.5014(3) 0.0417(14) Uani 1 1 d . .
H17A H 0.6057 0.2776 0.4930 0.050 Uiso 1 1 calc R U
N2 N 0.5473(2) 0.3523(3) 0.4666(2) 0.0359(11) Uani 1 1 d . .
O8 O 0.57999(18) 0.3734(3) 0.42577(16) 0.0375(9) Uani 1 1 d . .
O9 O 0.4632(2) 0.3118(3) 0.32349(19) 0.0465(11) Uani 1 1 d . .
C19 C 0.4328(3) 0.3615(5) 0.2897(3) 0.0501(16) Uani 1 1 d . .
C20 C 0.4589(3) 0.4258(5) 0.2580(3) 0.0518(17) Uani 1 1 d . .
O10 O 0.5145(2) 0.4279(4) 0.26397(18) 0.0505(11) Uani 1 1 d . .
C26 C 0.5419(4) 0.4992(7) 0.2349(3) 0.067(2) Uani 1 1 d . .
H26A H 0.5363 0.4884 0.1980 0.101 Uiso 1 1 calc R U
H26B H 0.5806 0.4972 0.2427 0.101 Uiso 1 1 calc R U
H26C H 0.5274 0.5604 0.2444 0.101 Uiso 1 1 calc R U
C21 C 0.4299(4) 0.4818(6) 0.2238(4) 0.067(2) Uani 1 1 d . .
H21A H 0.4481 0.5265 0.2031 0.080 Uiso 1 1 calc R U
C22 C 0.3756(5) 0.4721(7) 0.2203(4) 0.081(3) Uani 1 1 d . .
H22A H 0.3556 0.5115 0.1979 0.097 Uiso 1 1 calc R U
C23 C 0.3492(4) 0.4055(7) 0.2492(4) 0.074(3) Uani 1 1 d . .
H23A H 0.3114 0.3975 0.2452 0.089 Uiso 1 1 calc R U
C24 C 0.3773(3) 0.3494(6) 0.2843(3) 0.0561(19) Uani 1 1 d . .
C25 C 0.3469(3) 0.2808(6) 0.3127(3) 0.0585(19) Uani 1 1 d . .
H25A H 0.3088 0.2819 0.3089 0.070 Uiso 1 1 calc R U
N3 N 0.3669(3) 0.2178(5) 0.3431(3) 0.0569(16) Uani 1 1 d . .
O11 O 0.3292(2) 0.1612(5) 0.3663(3) 0.0706(16) Uani 1 1 d D .
O12 O 0.51993(19) 0.2051(3) 0.37703(19) 0.0443(10) Uani 1 1 d . .
C27 C 0.5507(3) 0.1356(5) 0.3926(3) 0.0527(18) Uani 1 1 d . .
C28 C 0.6067(3) 0.1444(6) 0.3878(3) 0.0573(19) Uani 1 1 d . .
O13 O 0.6237(2) 0.2255(3) 0.3636(2) 0.0512(12) Uani 1 1 d . .
C34 C 0.6805(3) 0.2436(7) 0.3629(5) 0.076(3) Uani 1 1 d . .
H34A H 0.6947 0.2401 0.3981 0.115 Uiso 1 1 calc R U
H34B H 0.6870 0.3061 0.3489 0.115 Uiso 1 1 calc R U
H34C H 0.6986 0.1972 0.3413 0.115 Uiso 1 1 calc R U
C29 C 0.6426(4) 0.0769(8) 0.4040(5) 0.091(4) Uani 1 1 d . .
H29A H 0.6805 0.0866 0.4027 0.110 Uiso 1 1 calc R U
C30 C 0.6199(6) -0.0092(10) 0.4231(7) 0.129(6) Uani 1 1 d . .
H30A H 0.6431 -0.0584 0.4333 0.154 Uiso 1 1 calc R U
C31 C 0.5666(5) -0.0201(8) 0.4264(6) 0.104(4) Uani 1 1 d . .
H31A H 0.5529 -0.0770 0.4398 0.125 Uiso 1 1 calc R U
C32 C 0.5298(4) 0.0492(6) 0.4108(4) 0.065(2) Uani 1 1 d . .
C33 C 0.4740(4) 0.0276(6) 0.4121(3) 0.063(2) Uani 1 1 d . .
H33A H 0.4638 -0.0286 0.4289 0.075 Uiso 1 1 calc R U
N4 N 0.4355(3) 0.0777(5) 0.3923(3) 0.0612(17) Uani 1 1 d . .
O14 O 0.3859(3) 0.0364(4) 0.3973(3) 0.0763(19) Uani 1 1 d . .
H14 H 0.3618 0.0741 0.3881 0.114 Uiso 1 1 calc R U
N5 N 0.6735(3) 0.6900(4) 0.4052(3) 0.0517(14) Uani 1 1 d . .
O15 O 0.6410(2) 0.6835(4) 0.4432(2) 0.0522(12) Uani 1 1 d . .
O16 O 0.6727(2) 0.6206(4) 0.3739(2) 0.0508(12) Uani 1 1 d . .
O17 O 0.7023(2) 0.7570(4) 0.3989(3) 0.0699(16) Uani 1 1 d . .
N6 N 0.5955(3) 0.2356(5) 0.2501(2) 0.0544(15) Uani 1 1 d . .
O18 O 0.5512(2) 0.2142(4) 0.2710(2) 0.0556(13) Uani 1 1 d . .
O19 O 0.6157(2) 0.3147(4) 0.2650(2) 0.0567(13) Uani 1 1 d D .
O20 O 0.6179(3) 0.1881(5) 0.2185(3) 0.0764(18) Uani 1 1 d . .
O41 O 0.7046(4) 0.4903(7) 0.2783(3) 0.112(3) Uani 1 1 d . .
H41 H 0.7056 0.4486 0.2556 0.167 Uiso 1 1 calc DR U
C41 C 0.7242(5) 0.5772(8) 0.2568(5) 0.089(3) Uani 1 1 d . .
H41A H 0.6934 0.6163 0.2469 0.133 Uiso 1 1 calc R U
H41B H 0.7463 0.5642 0.2264 0.133 Uiso 1 1 calc R U
H41C H 0.7460 0.6100 0.2826 0.133 Uiso 1 1 calc R U
O42 O 0.7147(3) 0.3446(6) 0.2096(3) 0.085(2) Uani 1 1 d D .
H42 H 0.6841 0.3293 0.2207 0.128 Uiso 1 1 calc DR U
C42 C 0.7112(5) 0.3640(9) 0.1560(4) 0.088(3) Uani 1 1 d . .
H42A H 0.6832 0.4111 0.1500 0.132 Uiso 1 1 calc R U
H42B H 0.7019 0.3068 0.1374 0.132 Uiso 1 1 calc R U
H42C H 0.7460 0.3875 0.1437 0.132 Uiso 1 1 calc R U
O43 O 0.3119(3) 0.2902(7) 0.4422(3) 0.104(3) Uani 1 1 d . .
H43 H 0.3063 0.2452 0.4222 0.156 Uiso 1 1 calc DR U
C43 C 0.2659(4) 0.3089(7) 0.4695(4) 0.074(2) Uani 1 1 d . .
H43A H 0.2703 0.2875 0.5051 0.111 Uiso 1 1 calc R U
H43B H 0.2354 0.2762 0.4536 0.111 Uiso 1 1 calc R U
H43C H 0.2590 0.3761 0.4692 0.111 Uiso 1 1 calc R U

loop_
_atom_site_aniso_label
_atom_site_aniso_U_11
_atom_site_aniso_U_22
_atom_site_aniso_U_33
_atom_site_aniso_U_23
_atom_site_aniso_U_13
_atom_site_aniso_U_12
Dy1 0.03335(17) 0.03660(17) 0.04011(17) -0.00084(11) 0.00287(11) -0.00206(11)
Dy2 0.03884(19) 0.03815(17) 0.04327(18) -0.00335(12) 0.00506(12) -0.00371(12)
Cu1 0.0315(4) 0.0348(4) 0.0386(4) 0.0005(3) 0.0009(3) -0.0001(3)
Cu2 0.0405(5) 0.0462(5) 0.0538(5) -0.0029(4) 0.0033(4) -0.0069(3)
O1 0.040(3) 0.042(2) 0.045(2) -0.0088(18) 0.011(2) -0.0078(19)
O2 0.047(3) 0.046(2) 0.044(2) -0.004(2) -0.001(2) -0.002(2)
C2 0.065(5) 0.056(4) 0.062(5) -0.009(4) 0.008(4) -0.003(4)
O3 0.040(2) 0.041(2) 0.035(2) 0.0001(17) -0.0011(17) 0.0022(18)
C3 0.032(3) 0.033(3) 0.044(3) 0.000(2) 0.003(2) 0.003(2)
C4 0.038(3) 0.039(3) 0.048(4) 0.001(3) 0.004(3) 0.003(3)
O4 0.032(2) 0.053(3) 0.046(2) -0.001(2) 0.0044(19) 0.004(2)
C10 0.043(4) 0.076(5) 0.060(4) 0.000(4) 0.013(4) 0.010(4)
C5 0.029(3) 0.049(4) 0.066(4) 0.005(3) -0.001(3) 0.004(3)
C6 0.041(4) 0.058(4) 0.063(5) 0.005(3) -0.007(3) 0.011(3)
C7 0.047(4) 0.051(4) 0.048(4) 0.005(3) -0.005(3) 0.008(3)
C8 0.034(3) 0.036(3) 0.046(3) 0.000(2) -0.006(3) -0.002(2)
C9 0.039(3) 0.038(3) 0.042(3) 0.000(3) 0.003(3) -0.002(3)
N1 0.034(3) 0.034(2) 0.042(3) -0.001(2) 0.002(2) -0.002(2)
O5 0.031(2) 0.039(2) 0.038(2) 0.0025(17) 0.0046(17) -0.0011(17)
O6 0.034(2) 0.033(2) 0.042(2) -0.0005(17) 0.0009(18) 0.0037(17)
C11 0.033(3) 0.036(3) 0.043(3) 0.002(2) -0.002(3) -0.002(2)
C12 0.043(4) 0.045(3) 0.046(3) 0.004(3) -0.002(3) 0.002(3)
O7 0.046(3) 0.043(2) 0.043(2) 0.0075(19) 0.005(2) 0.001(2)
C18 0.055(4) 0.066(5) 0.042(4) 0.006(3) 0.010(3) 0.002(4)
C13 0.055(5) 0.054(4) 0.054(4) 0.018(3) 0.003(3) 0.009(3)
C14 0.054(5) 0.061(5) 0.063(5) 0.020(4) 0.001(4) 0.007(4)
C15 0.040(4) 0.051(4) 0.061(4) 0.012(3) 0.003(3) 0.005(3)
C16 0.040(3) 0.036(3) 0.048(4) 0.009(3) 0.005(3) 0.000(3)
C17 0.037(3) 0.035(3) 0.053(4) 0.003(3) -0.003(3) 0.001(3)
N2 0.036(3) 0.036(3) 0.036(3) 0.002(2) 0.002(2) 0.000(2)
O8 0.038(2) 0.038(2) 0.037(2) -0.0013(17) 0.0079(18) -0.0018(18)
O9 0.040(3) 0.052(3) 0.048(3) 0.001(2) -0.001(2) 0.001(2)
C19 0.054(4) 0.049(4) 0.047(4) -0.011(3) -0.001(3) 0.005(3)
C20 0.061(5) 0.042(3) 0.053(4) -0.007(3) -0.001(3) 0.007(3)
O10 0.060(3) 0.050(3) 0.042(2) -0.003(2) 0.001(2) -0.003(2)
C26 0.079(6) 0.069(5) 0.054(5) 0.007(4) -0.001(4) -0.021(5)
C21 0.078(6) 0.054(5) 0.069(5) 0.010(4) 0.001(5) 0.006(4)
C22 0.080(7) 0.074(6) 0.089(7) 0.017(5) -0.018(6) 0.019(5)
C23 0.054(5) 0.079(6) 0.089(7) -0.002(5) -0.018(5) 0.021(4)
C24 0.046(4) 0.065(5) 0.057(4) -0.012(4) -0.008(3) 0.010(3)
C25 0.045(4) 0.072(5) 0.059(4) -0.006(4) -0.001(3) 0.005(4)
N3 0.046(4) 0.061(4) 0.064(4) -0.007(3) 0.004(3) -0.012(3)
O11 0.049(3) 0.085(4) 0.078(4) -0.004(3) 0.006(3) -0.017(3)
O12 0.043(3) 0.038(2) 0.052(3) 0.0006(19) 0.004(2) -0.0042(19)
C27 0.055(5) 0.043(4) 0.060(4) 0.002(3) 0.005(3) 0.003(3)
C28 0.049(4) 0.054(4) 0.069(5) 0.001(4) -0.002(4) 0.005(3)
O13 0.040(3) 0.047(3) 0.067(3) -0.004(2) 0.004(2) -0.001(2)
C34 0.042(4) 0.061(5) 0.126(9) 0.005(5) 0.001(5) 0.002(4)
C29 0.053(6) 0.090(7) 0.130(10) 0.037(7) 0.002(6) 0.013(5)
C30 0.073(8) 0.100(9) 0.212(18) 0.068(11) 0.003(9) 0.016(7)
C31 0.077(8) 0.070(6) 0.166(13) 0.050(7) -0.003(8) 0.002(6)
C32 0.070(6) 0.052(4) 0.073(6) 0.020(4) 0.014(4) 0.009(4)
C33 0.070(6) 0.044(4) 0.074(6) 0.012(4) 0.007(4) -0.005(4)
N4 0.057(4) 0.054(4) 0.073(4) -0.005(3) 0.005(3) -0.008(3)
O14 0.058(4) 0.056(4) 0.114(6) 0.005(3) 0.015(4) -0.021(3)
N5 0.040(3) 0.052(3) 0.063(4) 0.003(3) 0.000(3) -0.007(3)
O15 0.044(3) 0.056(3) 0.056(3) -0.008(2) 0.004(2) -0.011(2)
O16 0.049(3) 0.050(3) 0.054(3) -0.003(2) 0.011(2) -0.007(2)
O17 0.054(3) 0.061(3) 0.095(4) -0.006(3) 0.016(3) -0.026(3)
N6 0.058(4) 0.054(3) 0.051(3) -0.005(3) 0.014(3) 0.002(3)
O18 0.054(3) 0.052(3) 0.061(3) -0.008(2) 0.014(2) -0.006(2)
O19 0.059(3) 0.054(3) 0.057(3) -0.010(2) 0.019(3) -0.014(2)
O20 0.090(5) 0.070(4) 0.069(4) -0.018(3) 0.026(3) 0.012(3)
O41 0.114(7) 0.118(7) 0.103(6) -0.027(5) 0.054(5) -0.028(6)
C41 0.077(7) 0.091(7) 0.098(8) 0.015(6) 0.019(6) 0.006(6)
O42 0.059(4) 0.108(6) 0.089(5) 0.006(4) 0.015(4) -0.010(4)
C42 0.065(6) 0.117(9) 0.082(7) 0.012(6) 0.004(5) -0.002(6)
O43 0.053(4) 0.154(8) 0.106(6) -0.056(6) 0.008(4) -0.018(4)
C43 0.072(6) 0.068(5) 0.083(6) -0.010(5) 0.008(5) -0.007(5)

loop_
_atom_type_symbol
_atom_type_description
_atom_type_scat_dispersion_real
_atom_type_scat_dispersion_imag
_atom_type_scat_source
C C 0.0033 0.0016 'International Tables Vol C Tables 4.2.6.8 and 6.1.1.4'
H H 0.0000 0.0000 'International Tables Vol C Tables 4.2.6.8 and 6.1.1.4'
N N 0.0061 0.0033 'International Tables Vol C Tables 4.2.6.8 and 6.1.1.4'
O O 0.0106 0.0060 'International Tables Vol C Tables 4.2.6.8 and 6.1.1.4'
Cu Cu 0.3201 1.2651 'International Tables Vol C Tables 4.2.6.8 and 6.1.1.4'
Dy Dy -0.1892 4.4098 'International Tables Vol C Tables 4.2.6.8 and 6.1.1.4'

loop_
_geom_angle_atom_site_label_1
_geom_angle_atom_site_label_2
_geom_angle_atom_site_label_3
_geom_angle
_geom_angle_site_symmetry_1
_geom_angle_site_symmetry_3
O1 Dy1 O6 143.34(17) . 5_666
O1 Dy1 O3 143.59(16) . 5_666
O6 Dy1 O3 63.33(15) 5_666 5_666
O1 Dy1 O8 68.96(15) . .
O6 Dy1 O8 110.12(14) 5_666 .
O3 Dy1 O8 78.45(14) 5_666 .
O1 Dy1 O5 69.76(16) . .
O6 Dy1 O5 76.79(14) 5_666 .
O3 Dy1 O5 111.08(15) 5_666 .
O8 Dy1 O5 65.29(14) . .
O1 Dy1 O16 74.65(17) . .
O6 Dy1 O16 119.24(16) 5_666 .
O3 Dy1 O16 118.56(16) 5_666 .
O8 Dy1 O16 130.34(16) . .
O5 Dy1 O16 129.85(16) . .
O1 Dy1 O15 126.14(17) . .
O6 Dy1 O15 75.25(16) 5_666 .
O3 Dy1 O15 76.10(16) 5_666 .
O8 Dy1 O15 147.76(17) . .
O5 Dy1 O15 143.49(16) . .
O16 Dy1 O15 51.52(17) . .
O1 Dy1 O4 91.15(17) . 5_666
O6 Dy1 O4 124.92(15) 5_666 5_666
O3 Dy1 O4 64.95(15) 5_666 5_666
O8 Dy1 O4 76.12(16) . 5_666
O5 Dy1 O4 140.87(15) . 5_666
O16 Dy1 O4 71.95(17) . 5_666
O15 Dy1 O4 75.35(17) . 5_666
O1 Dy1 O7 91.39(17) . 5_666
O6 Dy1 O7 65.07(15) 5_666 5_666
O3 Dy1 O7 124.55(15) 5_666 5_666
O8 Dy1 O7 139.29(16) . 5_666
O5 Dy1 O7 74.61(15) . 5_666
O16 Dy1 O7 72.11(17) . 5_666
O15 Dy1 O7 72.57(17) . 5_666
O4 Dy1 O7 141.85(16) 5_666 5_666
O1 Dy1 N5 100.38(18) . .
O6 Dy1 N5 96.57(17) 5_666 .
O3 Dy1 N5 98.50(17) 5_666 .
O8 Dy1 N5 147.56(17) . .
O5 Dy1 N5 141.71(16) . .
O16 Dy1 N5 25.85(17) . .
O15 Dy1 N5 25.78(17) . .
O4 Dy1 N5 73.50(17) 5_666 .
O7 Dy1 N5 68.61(17) 5_666 .
O1 Dy1 Cu1 157.06(12) . 5_666
O6 Dy1 Cu1 32.03(10) 5_666 5_666
O3 Dy1 Cu1 31.69(11) 5_666 5_666
O8 Dy1 Cu1 91.60(10) . 5_666
O5 Dy1 Cu1 91.45(10) . 5_666
O16 Dy1 Cu1 128.29(12) . 5_666
O15 Dy1 Cu1 76.80(12) . 5_666
O4 Dy1 Cu1 95.98(11) 5_666 5_666
O7 Dy1 Cu1 96.27(11) 5_666 5_666
N5 Dy1 Cu1 102.56(13) . 5_666
O1 Dy1 Dy2 37.46(12) . .
O6 Dy1 Dy2 116.93(11) 5_666 .
O3 Dy1 Dy2 118.79(10) 5_666 .
O8 Dy1 Dy2 42.00(10) . .
O5 Dy1 Dy2 41.70(10) . .
O16 Dy1 Dy2 112.10(12) . .
O15 Dy1 Dy2 163.43(12) . .
O4 Dy1 Dy2 103.43(11) 5_666 .
O7 Dy1 Dy2 101.50(11) 5_666 .
N5 Dy1 Dy2 137.70(13) . .
Cu1 Dy1 Dy2 119.606(15) 5_666 .
O1 Dy2 O9 143.06(18) . .
O1 Dy2 O12 147.08(18) . .
O9 Dy2 O12 64.09(17) . .
O1 Dy2 O5 70.27(16) . .
O9 Dy2 O5 79.10(16) . .
O12 Dy2 O5 111.86(15) . .
O1 Dy2 O8 69.19(16) . .
O9 Dy2 O8 116.77(16) . .
O12 Dy2 O8 81.48(16) . .
O5 Dy2 O8 66.45(15) . .
O1 Dy2 O19 74.91(16) . .
O9 Dy2 O19 115.64(18) . .
O12 Dy2 O19 114.23(17) . .
O5 Dy2 O19 133.42(16) . .
O8 Dy2 O19 126.77(17) . .
O1 Dy2 O13 91.24(17) . .
O9 Dy2 O13 125.66(17) . .
O12 Dy2 O13 65.02(16) . .
O5 Dy2 O13 138.47(16) . .
O8 Dy2 O13 72.28(16) . .
O19 Dy2 O13 70.57(19) . .
O1 Dy2 O10 86.59(18) . .
O9 Dy2 O10 65.03(17) . .
O12 Dy2 O10 126.14(17) . .
O5 Dy2 O10 74.03(15) . .
O8 Dy2 O10 138.58(16) . .
O19 Dy2 O10 73.96(19) . .
O13 Dy2 O10 143.76(17) . .
O1 Dy2 O18 125.80(16) . .
O9 Dy2 O18 73.51(17) . .
O12 Dy2 O18 71.02(17) . .
O5 Dy2 O18 147.59(17) . .
O8 Dy2 O18 142.55(17) . .
O19 Dy2 O18 50.89(17) . .
O13 Dy2 O18 73.25(18) . .
O10 Dy2 O18 78.87(17) . .
O1 Dy2 N6 100.68(17) . .
O9 Dy2 N6 95.96(18) . .
O12 Dy2 N6 91.02(17) . .
O5 Dy2 N6 150.68(17) . .
O8 Dy2 N6 137.99(17) . .
O19 Dy2 N6 25.90(17) . .
O13 Dy2 N6 67.17(18) . .
O10 Dy2 N6 77.70(18) . .
O18 Dy2 N6 25.27(17) . .
O1 Dy2 Cu2 162.54(12) . .
O9 Dy2 Cu2 31.79(12) . .
O12 Dy2 Cu2 32.49(12) . .
O5 Dy2 Cu2 93.81(10) . .
O8 Dy2 Cu2 98.34(10) . .
O19 Dy2 Cu2 122.43(12) . .
O13 Dy2 Cu2 96.57(12) . .
O10 Dy2 Cu2 96.08(12) . .
O18 Dy2 Cu2 71.56(12) . .
N6 Dy2 Cu2 96.74(13) . .
O1 Dy2 Dy1 37.06(11) . .
O9 Dy2 Dy1 121.16(12) . .
O12 Dy2 Dy1 122.17(12) . .
O5 Dy2 Dy1 42.69(10) . .
O8 Dy2 Dy1 42.65(10) . .
O19 Dy2 Dy1 111.91(12) . .
O13 Dy2 Dy1 101.24(12) . .
O10 Dy2 Dy1 98.58(12) . .
O18 Dy2 Dy1 162.75(12) . .
N6 Dy2 Dy1 137.48(13) . .
Cu2 Dy2 Dy1 125.660(18) . .
O3 Cu1 O6 78.15(18) . .
O3 Cu1 N2 165.4(2) . .
O6 Cu1 N2 90.5(2) . .
O3 Cu1 N1 90.6(2) . .
O6 Cu1 N1 165.35(19) . .
N2 Cu1 N1 99.0(2) . .
O3 Cu1 O2 90.83(18) . .
O6 Cu1 O2 93.52(17) . .
N2 Cu1 O2 99.02(19) . .
N1 Cu1 O2 96.01(19) . .
O3 Cu1 Dy1 39.35(13) . 5_666
O6 Cu1 Dy1 39.31(12) . 5_666
N2 Cu1 Dy1 127.76(16) . 5_666
N1 Cu1 Dy1 127.87(15) . 5_666
O2 Cu1 Dy1 97.66(12) . 5_666
O9 Cu2 O12 80.1(2) . .
O9 Cu2 N3 91.6(3) . .
O12 Cu2 N3 171.7(2) . .
O9 Cu2 N4 165.4(3) . .
O12 Cu2 N4 91.6(3) . .
N3 Cu2 N4 96.6(3) . .
O9 Cu2 O2 101.90(19) . .
O12 Cu2 O2 91.94(18) . .
N3 Cu2 O2 89.6(2) . .
N4 Cu2 O2 90.3(2) . .
O9 Cu2 Dy2 39.60(15) . .
O12 Cu2 Dy2 40.75(13) . .
N3 Cu2 Dy2 130.9(2) . .
N4 Cu2 Dy2 132.0(2) . .
O2 Cu2 Dy2 95.64(11) . .
Dy1 O1 Dy2 105.48(19) . .
Dy1 O1 H1 122(5) . .
Dy2 O1 H1 130(5) . .
C2 O2 Cu1 110.4(4) . .
C2 O2 Cu2 104.5(4) . .
Cu1 O2 Cu2 116.1(2) . .
C2 O2 H2 108.5 . .
Cu1 O2 H2 108.5 . .
Cu2 O2 H2 108.5 . .
O2 C2 H2A 109.5 . .
O2 C2 H2B 109.5 . .
H2A C2 H2B 109.5 . .
O2 C2 H2C 109.5 . .
H2A C2 H2C 109.5 . .
H2B C2 H2C 109.5 . .
C3 O3 Cu1 127.4(4) . .
C3 O3 Dy1 123.4(4) . 5_666
Cu1 O3 Dy1 108.96(19) . 5_666
O3 C3 C4 118.5(6) . .
O3 C3 C8 122.5(5) . .
C4 C3 C8 119.1(6) . .
O4 C4 C3 114.0(6) . .
O4 C4 C5 125.1(6) . .
C3 C4 C5 120.9(6) . .
C4 O4 C10 116.6(6) . .
C4 O4 Dy1 118.6(4) . 5_666
C10 O4 Dy1 124.3(4) . 5_666
O4 C10 H10A 109.5 . .
O4 C10 H10B 109.5 . .
H10A C10 H10B 109.5 . .
O4 C10 H10C 109.5 . .
H10A C10 H10C 109.5 . .
H10B C10 H10C 109.5 . .
C6 C5 C4 119.9(7) . .
C6 C5 H5A 120.1 . .
C4 C5 H5A 120.1 . .
C7 C6 C5 119.4(7) . .
C7 C6 H6A 120.3 . .
C5 C6 H6A 120.3 . .
C6 C7 C8 122.0(7) . .
C6 C7 H7A 119.0 . .
C8 C7 H7A 119.0 . .
C7 C8 C3 118.7(6) . .
C7 C8 C9 118.5(6) . .
C3 C8 C9 122.5(6) . .
N1 C9 C8 126.9(6) . .
N1 C9 H9A 116.6 . .
C8 C9 H9A 116.6 . .
C9 N1 O5 113.3(5) . .
C9 N1 Cu1 125.1(5) . .
O5 N1 Cu1 121.5(4) . .
N1 O5 Dy2 119.7(3) . .
N1 O5 Dy1 116.2(3) . .
Dy2 O5 Dy1 95.61(15) . .
C11 O6 Cu1 128.6(4) . .
C11 O6 Dy1 122.7(4) . 5_666
Cu1 O6 Dy1 108.67(18) . 5_666
O6 C11 C12 119.1(6) . .
O6 C11 C16 122.7(6) . .
C12 C11 C16 118.1(6) . .
O7 C12 C13 124.1(6) . .
O7 C12 C11 114.2(6) . .
C13 C12 C11 121.7(7) . .
C12 O7 C18 115.7(5) . .
C12 O7 Dy1 117.2(4) . 5_666
C18 O7 Dy1 127.1(4) . 5_666
O7 C18 H18A 109.5 . .
O7 C18 H18B 109.5 . .
H18A C18 H18B 109.5 . .
O7 C18 H18C 109.5 . .
H18A C18 H18C 109.5 . .
H18B C18 H18C 109.5 . .
C12 C13 C14 118.6(7) . .
C12 C13 H13A 120.7 . .
C14 C13 H13A 120.7 . .
C15 C14 C13 120.9(7) . .
C15 C14 H14A 119.5 . .
C13 C14 H14A 119.5 . .
C14 C15 C16 120.9(7) . .
C14 C15 H15A 119.5 . .
C16 C15 H15A 119.5 . .
C15 C16 C11 119.7(6) . .
C15 C16 C17 117.8(6) . .
C11 C16 C17 122.4(6) . .
N2 C17 C16 127.5(6) . .
N2 C17 H17A 116.2 . .
C16 C17 H17A 116.2 . .
C17 N2 O8 113.4(5) . .
C17 N2 Cu1 125.0(5) . .
O8 N2 Cu1 121.5(4) . .
N2 O8 Dy2 122.4(3) . .
N2 O8 Dy1 114.5(3) . .
Dy2 O8 Dy1 95.35(15) . .
C19 O9 Cu2 128.1(5) . .
C19 O9 Dy2 123.1(5) . .
Cu2 O9 Dy2 108.6(2) . .
O9 C19 C24 123.2(7) . .
O9 C19 C20 118.0(7) . .
C24 C19 C20 118.8(7) . .
O10 C20 C21 124.8(8) . .
O10 C20 C19 114.1(7) . .
C21 C20 C19 121.1(8) . .
C20 O10 C26 115.1(6) . .
C20 O10 Dy2 118.1(4) . .
C26 O10 Dy2 124.5(5) . .
O10 C26 H26A 109.5 . .
O10 C26 H26B 109.5 . .
H26A C26 H26B 109.5 . .
O10 C26 H26C 109.5 . .
H26A C26 H26C 109.5 . .
H26B C26 H26C 109.5 . .
C22 C21 C20 119.6(9) . .
C22 C21 H21A 120.2 . .
C20 C21 H21A 120.2 . .
C21 C22 C23 120.4(9) . .
C21 C22 H22A 119.8 . .
C23 C22 H22A 119.8 . .
C22 C23 C24 121.0(9) . .
C22 C23 H23A 119.5 . .
C24 C23 H23A 119.5 . .
C19 C24 C23 118.9(8) . .
C19 C24 C25 123.4(7) . .
C23 C24 C25 117.6(8) . .
N3 C25 C24 125.8(8) . .
N3 C25 H25A 117.1 . .
C24 C25 H25A 117.1 . .
C25 N3 O11 114.6(7) . .
C25 N3 Cu2 126.9(6) . .
O11 N3 Cu2 118.2(5) . .
C27 O12 Cu2 128.0(5) . .
C27 O12 Dy2 123.3(4) . .
Cu2 O12 Dy2 106.8(2) . .
O12 C27 C28 118.6(7) . .
O12 C27 C32 123.3(7) . .
C28 C27 C32 117.9(7) . .
C29 C28 O13 122.0(8) . .
C29 C28 C27 123.3(8) . .
O13 C28 C27 114.7(7) . .
C28 O13 C34 117.2(6) . .
C28 O13 Dy2 118.3(4) . .
C34 O13 Dy2 123.5(5) . .
O13 C34 H34A 109.5 . .
O13 C34 H34B 109.5 . .
H34A C34 H34B 109.5 . .
O13 C34 H34C 109.5 . .
H34A C34 H34C 109.5 . .
H34B C34 H34C 109.5 . .
C28 C29 C30 117.0(10) . .
C28 C29 H29A 121.5 . .
C30 C29 H29A 121.5 . .
C31 C30 C29 120.6(11) . .
C31 C30 H30A 119.7 . .
C29 C30 H30A 119.7 . .
C30 C31 C32 122.6(11) . .
C30 C31 H31A 118.7 . .
C32 C31 H31A 118.7 . .
C31 C32 C33 118.1(9) . .
C31 C32 C27 118.3(9) . .
C33 C32 C27 123.5(8) . .
N4 C33 C32 125.8(8) . .
N4 C33 H33A 117.1 . .
C32 C33 H33A 117.1 . .
C33 N4 O14 112.4(7) . .
C33 N4 Cu2 126.5(6) . .
O14 N4 Cu2 120.9(6) . .
N4 O14 H14 109.5 . .
O17 N5 O15 122.4(7) . .
O17 N5 O16 122.7(7) . .
O15 N5 O16 114.9(6) . .
O17 N5 Dy1 173.8(6) . .
O15 N5 Dy1 58.2(3) . .
O16 N5 Dy1 57.0(3) . .
N5 O15 Dy1 96.0(4) . .
N5 O16 Dy1 97.1(4) . .
O20 N6 O18 123.8(7) . .
O20 N6 O19 121.5(7) . .
O18 N6 O19 114.7(6) . .
O20 N6 Dy2 170.8(6) . .
O18 N6 Dy2 59.4(3) . .
O19 N6 Dy2 56.2(3) . .
N6 O18 Dy2 95.3(4) . .
N6 O19 Dy2 97.9(4) . .
C41 O41 H41 109.5 . .
O41 C41 H41A 109.5 . .
O41 C41 H41B 109.5 . .
H41A C41 H41B 109.5 . .
O41 C41 H41C 109.5 . .
H41A C41 H41C 109.5 . .
H41B C41 H41C 109.5 . .
C42 O42 H42 109.5 . .
O42 C42 H42A 109.5 . .
O42 C42 H42B 109.5 . .
H42A C42 H42B 109.5 . .
O42 C42 H42C 109.5 . .
H42A C42 H42C 109.5 . .
H42B C42 H42C 109.5 . .
C43 O43 H43 109.5 . .
O43 C43 H43A 109.5 . .
O43 C43 H43B 109.5 . .
H43A C43 H43B 109.5 . .
O43 C43 H43C 109.5 . .
H43A C43 H43C 109.5 . .
H43B C43 H43C 109.5 . .

loop_
_geom_bond_atom_site_label_1
_geom_bond_atom_site_label_2
_geom_bond_distance
_geom_bond_site_symmetry_2
Dy1 O1 2.220(4) .
Dy1 O6 2.342(4) 5_666
Dy1 O3 2.349(4) 5_666
Dy1 O8 2.416(4) .
Dy1 O5 2.419(4) .
Dy1 O16 2.471(5) .
Dy1 O15 2.498(5) .
Dy1 O4 2.500(5) 5_666
Dy1 O7 2.520(5) 5_666
Dy1 N5 2.923(6) .
Dy1 Cu1 3.5032(8) 5_666
Dy1 Dy2 3.5502(4) .
Dy2 O1 2.241(4) .
Dy2 O9 2.339(5) .
Dy2 O12 2.371(4) .
Dy2 O5 2.373(4) .
Dy2 O8 2.386(4) .
Dy2 O19 2.471(5) .
Dy2 O13 2.488(5) .
Dy2 O10 2.495(5) .
Dy2 O18 2.547(5) .
Dy2 N6 2.946(6) .
Dy2 Cu2 3.4776(9) .
Cu1 O3 1.946(4) .
Cu1 O6 1.961(4) .
Cu1 N2 1.983(5) .
Cu1 N1 1.991(5) .
Cu1 O2 2.405(5) .
Cu1 Dy1 3.5033(8) 5_666
Cu2 O9 1.933(5) .
Cu2 O12 1.951(5) .
Cu2 N3 1.958(7) .
Cu2 N4 1.963(7) .
Cu2 O2 2.497(5) .
O1 H1 0.91(4) .
O2 C2 1.433(10) .
O2 H2 1.0000 .
C2 H2A 0.9800 .
C2 H2B 0.9800 .
C2 H2C 0.9800 .
O3 C3 1.348(7) .
O3 Dy1 2.349(4) 5_666
C3 C4 1.396(9) .
C3 C8 1.410(9) .
C4 O4 1.391(8) .
C4 C5 1.400(10) .
O4 C10 1.442(9) .
O4 Dy1 2.500(5) 5_666
C10 H10A 0.9800 .
C10 H10B 0.9800 .
C10 H10C 0.9800 .
C5 C6 1.392(11) .
C5 H5A 0.9500 .
C6 C7 1.371(11) .
C6 H6A 0.9500 .
C7 C8 1.404(9) .
C7 H7A 0.9500 .
C8 C9 1.452(9) .
C9 N1 1.274(9) .
C9 H9A 0.9500 .
N1 O5 1.379(7) .
O6 C11 1.335(8) .
O6 Dy1 2.342(4) 5_666
C11 C12 1.404(9) .
C11 C16 1.408(9) .
C12 O7 1.376(8) .
C12 C13 1.392(10) .
O7 C18 1.430(8) .
O7 Dy1 2.520(5) 5_666
C18 H18A 0.9800 .
C18 H18B 0.9800 .
C18 H18C 0.9800 .
C13 C14 1.399(11) .
C13 H13A 0.9500 .
C14 C15 1.358(11) .
C14 H14A 0.9500 .
C15 C16 1.405(10) .
C15 H15A 0.9500 .
C16 C17 1.444(9) .
C17 N2 1.308(8) .
C17 H17A 0.9500 .
N2 O8 1.368(7) .
O9 C19 1.358(9) .
C19 C24 1.393(11) .
C19 C20 1.395(11) .
C20 O10 1.388(10) .
C20 C21 1.395(12) .
O10 C26 1.439(10) .
C26 H26A 0.9800 .
C26 H26B 0.9800 .
C26 H26C 0.9800 .
C21 C22 1.356(15) .
C21 H21A 0.9500 .
C22 C23 1.378(15) .
C22 H22A 0.9500 .
C23 C24 1.401(12) .
C23 H23A 0.9500 .
C24 C25 1.442(12) .
C25 N3 1.297(11) .
C25 H25A 0.9500 .
N3 O11 1.377(9) .
O12 C27 1.318(9) .
C27 C28 1.400(11) .
C27 C32 1.424(11) .
C28 C29 1.380(13) .
C28 O13 1.387(10) .
O13 C34 1.431(10) .
C34 H34A 0.9800 .
C34 H34B 0.9800 .
C34 H34C 0.9800 .
C29 C30 1.444(17) .
C29 H29A 0.9500 .
C30 C31 1.333(19) .
C30 H30A 0.9500 .
C31 C32 1.409(14) .
C31 H31A 0.9500 .
C32 C33 1.419(14) .
C33 N4 1.299(12) .
C33 H33A 0.9500 .
N4 O14 1.372(9) .
O14 H14 0.8400 .
N5 O17 1.208(8) .
N5 O15 1.278(8) .
N5 O16 1.284(8) .
N6 O20 1.200(8) .
N6 O18 1.263(8) .
N6 O19 1.299(8) .
O41 C41 1.449(14) .
O41 H41 0.8400 .
C41 H41A 0.9800 .
C41 H41B 0.9800 .
C41 H41C 0.9800 .
O42 C42 1.419(12) .
O42 H42 0.8400 .
C42 H42A 0.9800 .
C42 H42B 0.9800 .
C42 H42C 0.9800 .
O43 C43 1.367(12) .
O43 H43 0.8400 .
C43 H43A 0.9800 .
C43 H43B 0.9800 .
C43 H43C 0.9800 .

loop_
_geom_hbond_atom_site_label_D
_geom_hbond_atom_site_label_H
_geom_hbond_atom_site_label_A
_geom_hbond_distance_DH
_geom_hbond_distance_HA
_geom_hbond_distance_DA
_geom_hbond_angle_DHA
O1 H1 O41 0.91(4) 1.91(4) 2.805(9) 165(8)
O2 H2 O43 1.00 1.76 2.737(9) 163.5
O14 H14 O11 0.84 1.59 2.414(10) 165.2
O41 H41 O42 0.84 1.92 2.758(11) 172.1
O42 H42 O19 0.84 2.06 2.876(8) 164.1
O43 H43 O11 0.84 1.97 2.736(10) 151.5
